data_4116137
loop_
_publ_author_name
'Amy M. Barrios'
'Stephen J. Lippard'

_publ_section_title
;
 Interaction of Urea with a Hydroxide-Bridged Dinuclear Nickel Center: An
 Alternative Model for the Mechanism of Urease
;
_journal_name_full 'Journal of the American Chemical Society'
_journal_page_first 9172
_journal_page_last 9177
_journal_paper_doi 10.1021/ja000202v
_journal_volume 122
_journal_year 2000
_chemical_formula_sum 'C49 H51 N7 Ni2 O11 S2'
_chemical_formula_weight 1095.51
_chemical_name_systematic
; 
 ? 
;
_space_group_IT_number 14
_symmetry_cell_setting monoclinic
_symmetry_space_group_name_Hall '-P 2yn'
_symmetry_space_group_name_H-M 'P 1 21/n 1'
_atom_sites_solution_hydrogens geom
_atom_sites_solution_primary direct
_atom_sites_solution_secondary difmap
_audit_creation_method SHELXL-97
_cell_angle_alpha 90.00
_cell_angle_beta 100.938(11)
_cell_angle_gamma 90.00
_cell_formula_units_Z 4
_cell_length_a 13.520(14)
_cell_length_b 12.434(9)
_cell_length_c 31.21(3)
_cell_measurement_reflns_used 31442
_cell_measurement_temperature 293(2)
_cell_measurement_theta_max 28.29
_cell_measurement_theta_min 1.33
_cell_volume 5151(8)
_computing_cell_refinement 'Bruker SMART'
_computing_data_collection 'Bruker SMART'
_computing_data_reduction 'Bruker SHELXTL'
_computing_molecular_graphics 'Bruker SHELXTL'
_computing_publication_material 'Bruker SHELXTL'
_computing_structure_refinement 'SHELXL-97 (Sheldrick, 1997)'
_computing_structure_solution 'SHELXS-97 (Sheldrick, 1990)'
_diffrn_ambient_temperature 293(2)
_diffrn_measured_fraction_theta_full 0.931
_diffrn_measured_fraction_theta_max 0.931
_diffrn_measurement_device_type 'CCD area detector'
_diffrn_measurement_method 'phi and omega scans'
_diffrn_radiation_monochromator graphite
_diffrn_radiation_source 'fine-focus sealed tube'
_diffrn_radiation_type MoK\a
_diffrn_radiation_wavelength 0.71073
_diffrn_reflns_av_R_equivalents 0.1431
_diffrn_reflns_av_sigmaI/netI 0.1916
_diffrn_reflns_limit_h_max 17
_diffrn_reflns_limit_h_min -17
_diffrn_reflns_limit_k_max 10
_diffrn_reflns_limit_k_min -16
_diffrn_reflns_limit_l_max 40
_diffrn_reflns_limit_l_min -41
_diffrn_reflns_number 31442
_diffrn_reflns_theta_full 28.29
_diffrn_reflns_theta_max 28.29
_diffrn_reflns_theta_min 1.33
_exptl_absorpt_coefficient_mu 0.877
_exptl_absorpt_correction_T_max 1.000000
_exptl_absorpt_correction_T_min 0.413529
_exptl_absorpt_correction_type sadabs
_exptl_crystal_colour green
_exptl_crystal_density_diffrn 1.413
_exptl_crystal_description block
_exptl_crystal_F_000 2280
_exptl_crystal_size_max 0.3
_exptl_crystal_size_mid 0.2
_exptl_crystal_size_min 0.1
_refine_diff_density_max 1.063
_refine_diff_density_min -1.200
_refine_diff_density_rms 0.189
_refine_ls_extinction_method none
_refine_ls_goodness_of_fit_ref 0.874
_refine_ls_hydrogen_treatment mixed
_refine_ls_matrix_type full
_refine_ls_number_parameters 667
_refine_ls_number_reflns 11910
_refine_ls_number_restraints 0
_refine_ls_restrained_S_all 0.874
_refine_ls_R_factor_all 0.1321
_refine_ls_R_factor_gt 0.0598
_refine_ls_shift/su_max 0.066
_refine_ls_shift/su_mean 0.002
_refine_ls_structure_factor_coef Fsqd
_refine_ls_weighting_details 'calc w=1/[\s^2^(Fo^2^)+(0.0563P)^2^+0.0000P] where P=(Fo^2^+2Fc^2^)/3'
_refine_ls_weighting_scheme calc
_refine_ls_wR_factor_gt 0.1429
_refine_ls_wR_factor_ref 0.1586
_reflns_number_gt 5604
_reflns_number_total 11910
_reflns_threshold_expression >2sigma(I)
_cod_data_source_file ja000202v_2.cif
_cod_data_source_block complex2
_cod_database_code 4116137

loop_
_symmetry_equiv_pos_as_xyz
'x, y, z'
'-x+1/2, y+1/2, -z+1/2'
'-x, -y, -z'
'x-1/2, -y-1/2, z-1/2'

loop_
_atom_site_label
_atom_site_type_symbol
_atom_site_fract_x
_atom_site_fract_y
_atom_site_fract_z
_atom_site_U_iso_or_equiv
_atom_site_adp_type
_atom_site_occupancy
_atom_site_symmetry_multiplicity
_atom_site_calc_flag
_atom_site_refinement_flags
Ni2 Ni 0.47708(4) 0.56611(5) 0.069569(15) 0.02365(15) Uani 1 1 d .
Ni1 Ni 0.65197(4) 0.43839(5) 0.046495(15) 0.02354(15) Uani 1 1 d .
S1 S 0.70801(11) 0.83152(12) -0.00139(5) 0.0512(4) Uani 1 1 d .
C30 C 0.3056(3) 0.4466(4) 0.09805(14) 0.0344(11) Uani 1 1 d .
H30A H 0.2931 0.4240 0.0691 0.041 Uiso 1 1 calc R
C14 C 0.8411(3) 0.5488(4) 0.02989(13) 0.0330(11) Uani 1 1 d .
H14A H 0.7981 0.5738 0.0050 0.040 Uiso 1 1 calc R
O2 O 0.4985(2) 0.4132(2) 0.04526(8) 0.0232(7) Uani 1 1 d .
O1 O 0.58814(19) 0.5931(2) 0.03157(8) 0.0245(7) Uani 1 1 d .
O3 O 0.3626(2) 0.6005(3) 0.01823(10) 0.0404(9) Uani 1 1 d .
N1 N 0.6670(2) 0.4762(3) 0.11163(10) 0.0249(8) Uani 1 1 d .
N5 N 0.4784(2) 0.7175(3) 0.09829(10) 0.0261(8) Uani 1 1 d .
N3 N 0.8039(3) 0.4827(3) 0.05636(10) 0.0261(8) Uani 1 1 d .
C8 C 0.5864(3) 0.5580(4) 0.16248(12) 0.0260(10) Uani 1 1 d .
N4 N 0.6969(3) 0.2863(3) 0.06940(10) 0.0262(8) Uani 1 1 d .
N2 N 0.5897(2) 0.5323(3) 0.12179(10) 0.0250(8) Uani 1 1 d .
N6 N 0.3826(2) 0.5141(3) 0.11115(10) 0.0256(8) Uani 1 1 d .
C1 C 0.7420(3) 0.4405(4) 0.14196(12) 0.0256(10) Uani 1 1 d .
C7 C 0.6640(3) 0.5258(4) 0.19744(13) 0.0301(11) Uani 1 1 d .
C21 C 0.4810(3) 0.7232(4) 0.14201(13) 0.0295(11) Uani 1 1 d .
C26 C 0.4006(3) 0.5461(4) 0.15294(13) 0.0286(10) Uani 1 1 d .
C9 C 0.8217(3) 0.3782(4) 0.12380(12) 0.0263(10) Uani 1 1 d .
H9A H 0.8755 0.3589 0.1483 0.032 Uiso 1 1 calc R
C2 C 0.7432(3) 0.4628(4) 0.18698(13) 0.0325(11) Uani 1 1 d .
C23 C 0.4638(4) 0.9139(4) 0.13884(16) 0.0437(13) Uani 1 1 d .
H23A H 0.4572 0.9796 0.1523 0.052 Uiso 1 1 calc R
C27 C 0.3416(3) 0.5129(4) 0.18218(14) 0.0371(12) Uani 1 1 d .
H27A H 0.3548 0.5371 0.2109 0.045 Uiso 1 1 calc R
C20 C 0.4914(3) 0.6188(4) 0.16747(12) 0.0270(10) Uani 1 1 d .
H20A H 0.4956 0.6358 0.1984 0.032 Uiso 1 1 calc R
C16 C 0.8029(4) 0.1766(4) 0.12145(14) 0.0348(11) Uani 1 1 d .
H16A H 0.8561 0.1712 0.1451 0.042 Uiso 1 1 calc R
C15 C 0.7737(3) 0.2749(4) 0.10389(12) 0.0283(10) Uani 1 1 d .
C28 C 0.2623(4) 0.4425(5) 0.16773(16) 0.0450(13) Uani 1 1 d .
H28A H 0.2221 0.4186 0.1869 0.054 Uiso 1 1 calc R
C13 C 0.9391(4) 0.5820(4) 0.03729(15) 0.0428(13) Uani 1 1 d .
H13A H 0.9619 0.6298 0.0184 0.051 Uiso 1 1 calc R
C6 C 0.6630(4) 0.5512(5) 0.24147(13) 0.0487(15) Uani 1 1 d .
H6A H 0.6119 0.5933 0.2488 0.058 Uiso 1 1 calc R
C10 C 0.8671(3) 0.4475(4) 0.09264(13) 0.0282(10) Uani 1 1 d .
C17 C 0.7526(4) 0.0850(4) 0.10373(15) 0.0450(14) Uani 1 1 d .
H17A H 0.7726 0.0176 0.1151 0.054 Uiso 1 1 calc R
C11 C 0.9681(3) 0.4748(4) 0.10160(14) 0.0345(11) Uani 1 1 d .
H11A H 1.0108 0.4475 0.1261 0.041 Uiso 1 1 calc R
C101 C 0.9389(4) 1.0991(5) 0.03676(16) 0.0460(14) Uani 1 1 d .
C29 C 0.2439(3) 0.4088(4) 0.12523(15) 0.0402(13) Uani 1 1 d .
H29A H 0.1913 0.3618 0.1149 0.048 Uiso 1 1 calc R
C104 C 0.8012(4) 0.9335(4) 0.01187(15) 0.0404(12) Uani 1 1 d .
C22 C 0.4728(3) 0.8200(4) 0.16249(15) 0.0376(12) Uani 1 1 d .
H22A H 0.4733 0.8218 0.1923 0.045 Uiso 1 1 calc R
C24 C 0.4646(4) 0.9086(4) 0.09465(17) 0.0426(13) Uani 1 1 d .
H24A H 0.4607 0.9709 0.0780 0.051 Uiso 1 1 calc R
O102 O 0.7033(3) 0.7782(3) 0.03999(12) 0.0691(13) Uani 1 1 d .
C3 C 0.8192(4) 0.4218(5) 0.22117(15) 0.0580(18) Uani 1 1 d .
H3A H 0.8716 0.3800 0.2148 0.070 Uiso 1 1 calc R
C105 C 0.8837(4) 0.9172(5) 0.04527(17) 0.0489(14) Uani 1 1 d .
H10B H 0.8932 0.8513 0.0595 0.059 Uiso 1 1 calc R
C18 C 0.6720(4) 0.0945(4) 0.06887(16) 0.0423(13) Uani 1 1 d .
H18A H 0.6359 0.0346 0.0569 0.051 Uiso 1 1 calc R
O101 O 0.7422(4) 0.7588(4) -0.03039(13) 0.0808(14) Uani 1 1 d .
C4 C 0.8134(5) 0.4447(7) 0.26287(16) 0.089(3) Uani 1 1 d .
H4A H 0.8603 0.4145 0.2853 0.107 Uiso 1 1 calc R
C19 C 0.6477(4) 0.1972(4) 0.05270(14) 0.0361(12) Uani 1 1 d .
H19A H 0.5946 0.2047 0.0291 0.043 Uiso 1 1 calc R
C25 C 0.4715(3) 0.8094(4) 0.07578(15) 0.0321(11) Uani 1 1 d .
H25A H 0.4713 0.8063 0.0460 0.039 Uiso 1 1 calc R
O100 O 0.6157(3) 0.8864(4) -0.0188(2) 0.130(3) Uani 1 1 d .
C5 C 0.7395(5) 0.5121(6) 0.27336(16) 0.084(3) Uani 1 1 d .
H5A H 0.7416 0.5311 0.3023 0.100 Uiso 1 1 calc R
C106 C 0.9519(4) 1.0007(5) 0.05717(17) 0.0508(15) Uani 1 1 d .
H10E H 1.0075 0.9897 0.0794 0.061 Uiso 1 1 calc R
C12 C 1.0037(3) 0.5427(4) 0.07371(16) 0.0449(14) Uani 1 1 d .
H12A H 1.0712 0.5625 0.0792 0.054 Uiso 1 1 calc R
C102 C 0.8602(4) 1.1120(5) 0.00308(16) 0.0506(14) Uani 1 1 d .
H10F H 0.8527 1.1770 -0.0120 0.061 Uiso 1 1 calc R
C103 C 0.7909(4) 1.0309(5) -0.00944(16) 0.0467(14) Uani 1 1 d .
H10G H 0.7370 1.0422 -0.0324 0.056 Uiso 1 1 calc R
C100 C 1.0091(5) 1.1920(5) 0.05164(18) 0.0636(17) Uani 1 1 d .
H10H H 1.0609 1.1690 0.0753 0.095 Uiso 1 1 calc R
H10I H 0.9719 1.2500 0.0612 0.095 Uiso 1 1 calc R
H10J H 1.0393 1.2159 0.0278 0.095 Uiso 1 1 calc R
S2 S 0.07345(9) 0.22366(12) 0.20656(4) 0.0395(3) Uani 1 1 d .
O202 O 0.0595(3) 0.3006(3) 0.17191(11) 0.0515(10) Uani 1 1 d .
O201 O 0.1585(3) 0.2487(4) 0.24072(14) 0.0866(16) Uani 1 1 d .
C204 C 0.1057(4) 0.0999(4) 0.18357(15) 0.0409(13) Uani 1 1 d .
O200 O -0.0151(3) 0.2037(3) 0.22372(14) 0.0703(12) Uani 1 1 d .
C203 C 0.0655(4) 0.0020(5) 0.19407(18) 0.0546(15) Uani 1 1 d .
H20E H 0.0183 0.0005 0.2122 0.066 Uiso 1 1 calc R
C205 C 0.1755(4) 0.0993(5) 0.15578(17) 0.0533(15) Uani 1 1 d .
H20F H 0.2040 0.1636 0.1489 0.064 Uiso 1 1 calc R
C206 C 0.2018(4) 0.0054(5) 0.13875(19) 0.0587(16) Uani 1 1 d .
H20G H 0.2465 0.0071 0.1195 0.070 Uiso 1 1 calc R
C202 C 0.0961(5) -0.0916(5) 0.1774(2) 0.0648(17) Uani 1 1 d .
H20H H 0.0705 -0.1566 0.1853 0.078 Uiso 1 1 calc R
C200 C 0.1955(5) -0.1978(6) 0.1311(3) 0.101(3) Uani 1 1 d .
H20I H 0.1610 -0.2562 0.1420 0.151 Uiso 1 1 calc R
H20J H 0.2669 -0.2073 0.1401 0.151 Uiso 1 1 calc R
H20K H 0.1784 -0.1965 0.0998 0.151 Uiso 1 1 calc R
C201 C 0.1643(5) -0.0925(6) 0.1492(2) 0.0631(18) Uani 1 1 d .
N3A N 0.2041(4) 0.6567(6) 0.04169(19) 0.091(2) Uani 1 1 d .
C3A C 0.2862(6) 0.6282(7) 0.0295(2) 0.084(2) Uani 1 1 d .
O1A O 0.4607(3) 0.2443(4) 0.09811(13) 0.0734(13) Uani 1 1 d .
H1AA H 0.4346 0.1937 0.0832 0.110 Uiso 1 1 calc R
O2A O 0.3653(4) 0.2014(6) 0.2445(2) 0.123(2) Uani 1 1 d .
H2AA H 0.3081 0.2259 0.2418 0.184 Uiso 1 1 calc R
O3A O 0.7316(4) 0.8140(6) 0.12989(18) 0.124(2) Uani 1 1 d .
H3AA H 0.7137 0.8112 0.1033 0.187 Uiso 1 1 calc R
C1A C 0.4614(7) 0.2213(8) 0.1457(3) 0.136(4) Uani 1 1 d .
H1AB H 0.4038 0.1947 0.1543 0.164 Uiso 1 1 calc R
C2A C 0.3681(8) 0.1013(11) 0.2627(5) 0.187(7) Uani 1 1 d .
H2AB H 0.3249 0.0839 0.2815 0.224 Uiso 1 1 calc R
C3B C 0.8221(10) 0.7475(10) 0.1432(3) 0.162(5) Uani 1 1 d .
H3BA H 0.8087 0.6737 0.1338 0.195 Uiso 1 1 calc R
H3BB H 0.8771 0.7748 0.1304 0.195 Uiso 1 1 calc R
C1B C 0.5513(7) 0.2404(10) 0.1778(3) 0.175(6) Uani 1 1 d .
H1BA H 0.5391 0.2222 0.2062 0.263 Uiso 1 1 calc R
H1BB H 0.5695 0.3150 0.1773 0.263 Uiso 1 1 calc R
H1BC H 0.6052 0.1969 0.1713 0.263 Uiso 1 1 calc R
C2B C 0.4319(10) 0.0305(9) 0.2534(4) 0.185(6) Uani 1 1 d .
H2BA H 0.4220 -0.0367 0.2672 0.277 Uiso 1 1 calc R
H2BB H 0.4994 0.0554 0.2638 0.277 Uiso 1 1 calc R
H2BC H 0.4214 0.0205 0.2224 0.277 Uiso 1 1 calc R
C3C C 0.8474(10) 0.7531(10) 0.1904(5) 0.203(6) Uani 1 1 d .
H3CA H 0.9061 0.7102 0.2006 0.305 Uiso 1 1 calc R
H3CB H 0.7921 0.7264 0.2025 0.305 Uiso 1 1 calc R
H3CC H 0.8608 0.8265 0.1992 0.305 Uiso 1 1 calc R

loop_
_atom_site_aniso_label
_atom_site_aniso_U_11
_atom_site_aniso_U_22
_atom_site_aniso_U_33
_atom_site_aniso_U_23
_atom_site_aniso_U_13
_atom_site_aniso_U_12
Ni2 0.0192(3) 0.0316(4) 0.0209(2) -0.0017(2) 0.0057(2) 0.0015(3)
Ni1 0.0206(3) 0.0299(4) 0.0210(2) -0.0001(2) 0.0063(2) 0.0022(3)
S1 0.0481(8) 0.0380(9) 0.0634(8) -0.0040(7) -0.0002(7) -0.0074(7)
C30 0.029(2) 0.044(3) 0.030(2) 0.002(2) 0.0048(19) -0.001(3)
C14 0.030(2) 0.041(3) 0.028(2) 0.008(2) 0.0058(19) 0.003(2)
O2 0.0222(14) 0.0254(18) 0.0232(13) 0.0000(12) 0.0071(11) 0.0003(13)
O1 0.0199(14) 0.0306(19) 0.0234(13) 0.0017(12) 0.0051(11) -0.0010(14)
O3 0.0313(18) 0.055(3) 0.0361(17) -0.0006(16) 0.0096(15) 0.0050(18)
N1 0.0204(17) 0.030(2) 0.0249(17) 0.0012(15) 0.0066(14) 0.0016(17)
N5 0.0203(18) 0.031(2) 0.0271(17) -0.0021(16) 0.0040(14) 0.0007(17)
N3 0.0250(18) 0.027(2) 0.0282(17) 0.0025(16) 0.0101(15) 0.0036(17)
C8 0.023(2) 0.031(3) 0.0250(19) -0.0033(19) 0.0064(17) -0.004(2)
N4 0.0264(19) 0.028(2) 0.0250(17) -0.0026(16) 0.0078(15) 0.0040(18)
N2 0.0203(17) 0.033(2) 0.0235(16) -0.0012(15) 0.0082(14) 0.0062(17)
N6 0.0193(18) 0.032(2) 0.0274(17) -0.0004(16) 0.0084(14) 0.0000(17)
C1 0.020(2) 0.032(3) 0.0257(19) 0.001(2) 0.0049(16) -0.001(2)
C7 0.025(2) 0.040(3) 0.025(2) -0.0039(19) 0.0029(18) 0.004(2)
C21 0.0136(19) 0.041(3) 0.034(2) -0.009(2) 0.0053(17) 0.005(2)
C26 0.023(2) 0.035(3) 0.028(2) -0.0007(19) 0.0066(17) 0.003(2)
C9 0.022(2) 0.032(3) 0.0239(19) -0.0002(19) 0.0026(17) 0.007(2)
C2 0.027(2) 0.047(3) 0.023(2) -0.002(2) 0.0016(18) 0.003(2)
C23 0.045(3) 0.035(3) 0.047(3) -0.016(2) 0.000(2) 0.007(3)
C27 0.033(3) 0.053(3) 0.029(2) -0.005(2) 0.017(2) -0.001(3)
C20 0.021(2) 0.042(3) 0.0187(18) -0.0045(19) 0.0065(16) 0.000(2)
C16 0.039(3) 0.035(3) 0.034(2) 0.006(2) 0.017(2) 0.007(3)
C15 0.031(2) 0.033(3) 0.024(2) 0.0041(19) 0.0146(18) 0.009(2)
C28 0.037(3) 0.056(4) 0.047(3) 0.007(3) 0.023(2) -0.007(3)
C13 0.035(3) 0.051(4) 0.046(3) 0.009(3) 0.018(2) -0.005(3)
C6 0.041(3) 0.079(4) 0.025(2) -0.007(3) 0.003(2) 0.019(3)
C10 0.025(2) 0.034(3) 0.027(2) -0.0004(19) 0.0081(17) 0.007(2)
C17 0.068(4) 0.029(3) 0.044(3) 0.010(2) 0.027(3) 0.010(3)
C11 0.023(2) 0.045(3) 0.036(2) 0.005(2) 0.0057(19) 0.004(2)
C101 0.050(3) 0.046(4) 0.048(3) -0.010(3) 0.025(3) -0.014(3)
C29 0.030(2) 0.047(4) 0.046(3) -0.001(2) 0.012(2) -0.007(2)
C104 0.035(3) 0.037(3) 0.050(3) -0.008(3) 0.010(2) -0.004(3)
C22 0.030(2) 0.045(3) 0.035(2) -0.015(2) 0.001(2) 0.006(3)
C24 0.033(3) 0.032(3) 0.060(3) -0.001(2) 0.000(2) 0.006(2)
O102 0.087(3) 0.063(3) 0.060(2) -0.010(2) 0.021(2) -0.040(3)
C3 0.044(3) 0.095(5) 0.032(2) -0.004(3) 0.000(2) 0.036(3)
C105 0.047(3) 0.040(4) 0.060(3) 0.001(3) 0.010(3) 0.001(3)
C18 0.054(3) 0.032(3) 0.047(3) -0.003(2) 0.024(3) -0.009(3)
O101 0.118(4) 0.061(3) 0.070(3) -0.032(2) 0.034(3) -0.038(3)
C4 0.073(4) 0.159(8) 0.027(3) -0.008(4) -0.008(3) 0.075(5)
C19 0.043(3) 0.038(3) 0.029(2) -0.003(2) 0.014(2) 0.003(3)
C25 0.026(2) 0.033(3) 0.037(2) -0.002(2) 0.0049(19) -0.003(2)
O100 0.055(3) 0.054(3) 0.248(7) 0.028(4) -0.055(4) -0.015(3)
C5 0.073(4) 0.148(7) 0.025(3) -0.013(3) -0.004(3) 0.059(5)
C106 0.039(3) 0.054(4) 0.059(3) -0.004(3) 0.010(3) -0.014(3)
C12 0.022(2) 0.058(4) 0.054(3) 0.003(3) 0.008(2) 0.001(3)
C102 0.068(4) 0.037(3) 0.050(3) 0.006(3) 0.020(3) -0.015(3)
C103 0.052(3) 0.047(4) 0.043(3) 0.006(3) 0.012(2) 0.003(3)
C100 0.068(4) 0.063(4) 0.065(4) -0.005(3) 0.027(3) -0.027(4)
S2 0.0338(6) 0.0499(9) 0.0357(6) 0.0088(6) 0.0092(5) 0.0020(6)
O202 0.065(2) 0.042(2) 0.053(2) 0.0186(18) 0.0234(18) 0.000(2)
O201 0.084(3) 0.089(4) 0.069(3) -0.034(2) -0.033(2) 0.028(3)
C204 0.041(3) 0.044(3) 0.036(2) 0.006(2) 0.004(2) 0.005(3)
O200 0.072(3) 0.048(3) 0.109(3) 0.010(2) 0.063(3) 0.002(2)
C203 0.058(4) 0.044(4) 0.062(3) 0.010(3) 0.012(3) -0.005(3)
C205 0.043(3) 0.063(4) 0.059(3) -0.005(3) 0.021(3) -0.005(3)
C206 0.047(3) 0.066(5) 0.068(4) -0.010(3) 0.025(3) 0.001(3)
C202 0.065(4) 0.048(4) 0.081(4) 0.001(3) 0.013(3) -0.005(4)
C200 0.069(5) 0.093(6) 0.138(7) -0.058(5) 0.017(5) 0.002(5)
C201 0.054(4) 0.061(5) 0.070(4) -0.013(3) 0.000(3) 0.011(4)
N3A 0.061(3) 0.125(6) 0.097(4) 0.013(4) 0.041(3) 0.030(4)
C3A 0.095(6) 0.088(6) 0.066(4) 0.012(4) 0.005(4) -0.005(5)
O1A 0.083(3) 0.076(3) 0.058(2) 0.015(2) 0.006(2) -0.019(3)
O2A 0.075(4) 0.146(6) 0.143(5) -0.014(5) 0.010(3) 0.017(4)
O3A 0.098(4) 0.173(7) 0.096(4) -0.016(4) 0.004(3) 0.006(5)
C1A 0.085(6) 0.123(9) 0.182(10) 0.053(7) -0.021(7) -0.022(6)
C2A 0.106(8) 0.176(12) 0.302(17) 0.176(13) 0.098(9) 0.074(8)
C3B 0.203(13) 0.176(12) 0.106(7) 0.083(8) 0.026(8) 0.036(10)
C1B 0.107(8) 0.228(14) 0.172(10) 0.056(10) -0.020(7) -0.090(9)
C2B 0.224(15) 0.130(11) 0.236(14) 0.057(10) 0.134(12) 0.051(11)
C3C 0.181(13) 0.170(13) 0.248(16) 0.062(12) 0.014(12) -0.042(11)

loop_
_atom_type_symbol
_atom_type_description
_atom_type_scat_dispersion_real
_atom_type_scat_dispersion_imag
_atom_type_scat_source
C C 0.0033 0.0016 'International Tables Vol C Tables 4.2.6.8 and 6.1.1.4'
H H 0.0000 0.0000 'International Tables Vol C Tables 4.2.6.8 and 6.1.1.4'
N N 0.0061 0.0033 'International Tables Vol C Tables 4.2.6.8 and 6.1.1.4'
O O 0.0106 0.0060 'International Tables Vol C Tables 4.2.6.8 and 6.1.1.4'
S S 0.1246 0.1234 'International Tables Vol C Tables 4.2.6.8 and 6.1.1.4'
Ni Ni 0.3393 1.1124 'International Tables Vol C Tables 4.2.6.8 and 6.1.1.4'

loop_
_geom_angle_atom_site_label_1
_geom_angle_atom_site_label_2
_geom_angle_atom_site_label_3
_geom_angle
_geom_angle_site_symmetry_1
_geom_angle_site_symmetry_3
O3 Ni2 N2 178.85(13) . .
O3 Ni2 N5 95.24(14) . .
N2 Ni2 N5 84.21(14) . .
O3 Ni2 O2 92.42(13) . .
N2 Ni2 O2 88.20(13) . .
N5 Ni2 O2 171.40(11) . .
O3 Ni2 N6 95.17(15) . .
N2 Ni2 N6 83.81(15) . .
N5 Ni2 N6 88.20(15) . .
O2 Ni2 N6 95.02(13) . .
O3 Ni2 O1 92.28(14) . .
N2 Ni2 O1 88.80(14) . .
N5 Ni2 O1 98.59(13) . .
O2 Ni2 O1 77.16(11) . .
N6 Ni2 O1 169.43(13) . .
O3 Ni1 N1 179.52(15) 3_665 .
O3 Ni1 N4 95.27(14) 3_665 .
N1 Ni1 N4 84.25(14) . .
O3 Ni1 O2 92.11(12) 3_665 .
N1 Ni1 O2 87.96(12) . .
N4 Ni1 O2 95.40(13) . .
O3 Ni1 N3 96.62(13) 3_665 .
N1 Ni1 N3 83.35(13) . .
N4 Ni1 N3 88.54(14) . .
O2 Ni1 N3 170.06(12) . .
O3 Ni1 O1 92.20(13) 3_665 .
N1 Ni1 O1 88.28(13) . .
N4 Ni1 O1 169.40(12) . .
O2 Ni1 O1 76.79(11) . .
N3 Ni1 O1 98.08(13) . .
O101 S1 O100 115.3(4) . .
O101 S1 O102 110.4(3) . .
O100 S1 O102 111.6(4) . .
O101 S1 C104 107.5(3) . .
O100 S1 C104 106.0(3) . .
O102 S1 C104 105.3(2) . .
N6 C30 C29 123.5(4) . .
N3 C14 C13 123.4(4) . .
Ni2 O2 Ni1 93.57(11) . .
Ni2 O1 Ni1 92.04(12) . .
C3A O3 Ni1 115.3(4) . 3_665
C3A O3 Ni2 113.2(4) . .
Ni1 O3 Ni2 129.65(18) 3_665 .
C1 N1 N2 122.0(3) . .
C1 N1 Ni1 123.2(3) . .
N2 N1 Ni1 114.6(2) . .
C25 N5 C21 118.0(4) . .
C25 N5 Ni2 123.6(3) . .
C21 N5 Ni2 118.4(3) . .
C14 N3 C10 117.8(4) . .
C14 N3 Ni1 123.2(3) . .
C10 N3 Ni1 118.9(3) . .
N2 C8 C7 121.1(4) . .
N2 C8 C20 113.7(3) . .
C7 C8 C20 125.2(4) . .
C19 N4 C15 118.1(4) . .
C19 N4 Ni1 121.8(3) . .
C15 N4 Ni1 120.0(3) . .
C8 N2 N1 121.5(3) . .
C8 N2 Ni2 124.0(3) . .
N1 N2 Ni2 114.4(2) . .
C30 N6 C26 118.0(4) . .
C30 N6 Ni2 122.4(3) . .
C26 N6 Ni2 119.5(3) . .
N1 C1 C2 120.1(4) . .
N1 C1 C9 113.8(3) . .
C2 C1 C9 126.1(4) . .
C6 C7 C2 119.7(4) . .
C6 C7 C8 122.8(4) . .
C2 C7 C8 117.4(4) . .
N5 C21 C22 121.5(4) . .
N5 C21 C20 117.6(4) . .
C22 C21 C20 120.9(4) . .
N6 C26 C27 122.1(4) . .
N6 C26 C20 117.0(4) . .
C27 C26 C20 120.9(4) . .
C10 C9 C15 114.4(3) . .
C10 C9 C1 110.6(4) . .
C15 C9 C1 107.8(4) . .
C7 C2 C3 119.6(4) . .
C7 C2 C1 117.8(4) . .
C3 C2 C1 122.5(4) . .
C22 C23 C24 118.6(5) . .
C26 C27 C28 118.6(4) . .
C21 C20 C26 111.3(3) . .
C21 C20 C8 111.5(3) . .
C26 C20 C8 108.8(4) . .
C15 C16 C17 119.5(4) . .
N4 C15 C16 122.1(4) . .
N4 C15 C9 116.2(4) . .
C16 C15 C9 121.6(4) . .
C29 C28 C27 119.6(4) . .
C14 C13 C12 118.2(5) . .
C5 C6 C7 118.6(5) . .
N3 C10 C11 122.1(4) . .
N3 C10 C9 116.9(4) . .
C11 C10 C9 121.0(4) . .
C16 C17 C18 119.6(5) . .
C12 C11 C10 118.5(4) . .
C102 C101 C106 118.5(5) . .
C102 C101 C100 120.2(5) . .
C106 C101 C100 121.3(5) . .
C28 C29 C30 118.1(5) . .
C103 C104 C105 118.9(5) . .
C103 C104 S1 120.8(4) . .
C105 C104 S1 120.2(4) . .
C23 C22 C21 120.0(4) . .
C25 C24 C23 118.9(5) . .
C4 C3 C2 118.7(5) . .
C104 C105 C106 119.3(5) . .
C19 C18 C17 117.4(5) . .
C3 C4 C5 122.0(5) . .
N4 C19 C18 123.4(4) . .
N5 C25 C24 123.0(4) . .
C6 C5 C4 121.1(5) . .
C101 C106 C105 121.3(5) . .
C11 C12 C13 119.9(4) . .
C101 C102 C103 121.5(5) . .
C104 C103 C102 120.3(5) . .
O200 S2 O202 113.7(2) . .
O200 S2 O201 111.6(3) . .
O202 S2 O201 112.7(3) . .
O200 S2 C204 106.8(3) . .
O202 S2 C204 106.3(2) . .
O201 S2 C204 105.1(2) . .
C203 C204 C205 118.7(5) . .
C203 C204 S2 121.3(4) . .
C205 C204 S2 119.9(4) . .
C202 C203 C204 119.5(6) . .
C206 C205 C204 120.4(6) . .
C205 C206 C201 122.0(6) . .
C203 C202 C201 122.1(6) . .
C206 C201 C202 117.3(6) . .
C206 C201 C200 122.2(6) . .
C202 C201 C200 120.5(7) . .
O3 C3A N3A 179.3(9) . .
C1B C1A O1A 120.0(8) . .
C2B C2A O2A 119.4(11) . .
C3C C3B O3A 106.5(10) . .

loop_
_geom_bond_atom_site_label_1
_geom_bond_atom_site_label_2
_geom_bond_distance
_geom_bond_site_symmetry_2
Ni2 O3 2.050(3) .
Ni2 N2 2.052(3) .
Ni2 N5 2.084(4) .
Ni2 O2 2.088(3) .
Ni2 N6 2.089(4) .
Ni2 O1 2.109(3) .
Ni1 O3 2.050(4) 3_665
Ni1 N1 2.058(4) .
Ni1 N4 2.072(4) .
Ni1 O2 2.091(3) .
Ni1 N3 2.093(4) .
Ni1 O1 2.123(3) .
S1 O101 1.417(4) .
S1 O100 1.436(5) .
S1 O102 1.464(4) .
S1 C104 1.780(5) .
C30 N6 1.340(5) .
C30 C29 1.380(6) .
C14 N3 1.330(5) .
C14 C13 1.366(6) .
O3 C3A 1.203(9) .
O3 Ni1 2.050(4) 3_665
N1 C1 1.325(5) .
N1 N2 1.344(5) .
N5 C25 1.335(6) .
N5 C21 1.360(5) .
N3 C10 1.355(5) .
C8 N2 1.319(5) .
C8 C7 1.421(6) .
C8 C20 1.524(6) .
N4 C19 1.346(6) .
N4 C15 1.354(5) .
N6 C26 1.341(5) .
C1 C2 1.429(6) .
C1 C9 1.521(6) .
C7 C6 1.413(6) .
C7 C2 1.413(6) .
C21 C22 1.377(6) .
C21 C20 1.515(6) .
C26 C27 1.384(6) .
C26 C20 1.522(6) .
C9 C10 1.514(6) .
C9 C15 1.517(6) .
C2 C3 1.428(6) .
C23 C22 1.374(7) .
C23 C24 1.383(7) .
C27 C28 1.391(7) .
C16 C15 1.367(6) .
C16 C17 1.387(7) .
C28 C29 1.368(7) .
C13 C12 1.384(7) .
C6 C5 1.381(7) .
C10 C11 1.383(6) .
C17 C18 1.391(7) .
C11 C12 1.364(6) .
C101 C102 1.355(7) .
C101 C106 1.376(8) .
C101 C100 1.511(7) .
C104 C103 1.377(7) .
C104 C105 1.389(7) .
C24 C25 1.377(7) .
C3 C4 1.349(7) .
C105 C106 1.391(7) .
C18 C19 1.388(7) .
C4 C5 1.390(8) .
C102 C103 1.382(7) .
S2 O200 1.424(4) .
S2 O202 1.430(3) .
S2 O201 1.446(4) .
S2 C204 1.787(5) .
C204 C203 1.397(7) .
C204 C205 1.397(7) .
C203 C202 1.370(8) .
C205 C206 1.358(8) .
C206 C201 1.381(9) .
C202 C201 1.392(9) .
C200 C201 1.516(9) .
N3A C3A 1.290(9) .
O1A C1A 1.510(11) .
O2A C2A 1.365(11) .
O3A C3B 1.469(11) .
C1A C1B 1.441(11) .
C2A C2B 1.304(14) .
C3B C3C 1.448(14) .
